data_1100455
loop_
_publ_author_name
'Hillwig, R.'
'Harms, K.'
'Dehnicke, K.'
'M\"uller, U.'

_publ_section_title
;
 Elementorganisch substituierte Ammonium-Salze. Die Kristallstrukturen von
 [HN(SnMe~3~)~3~]I, [H~2~N(SnMe~3~)~2~][SnMe~3~Cl~2~] und [N(AsMe~3~)~2~]Br
;
_journal_coden_ASTM ZAACAB
_journal_issue 1-6
_journal_name_full
;
 Zeitschrift fuer Anorganische und Allgemeine Chemie
;
_journal_page_first 676
_journal_page_last 682
_journal_paper_doi 10.1002/zaac.199762301107
_journal_volume 623
_journal_year 1997
_chemical_formula_sum 'C6 H18 As2 Br N'
_space_group_IT_number 88
_symmetry_cell_setting tetragonal
_symmetry_space_group_name_Hall '-I 4ad'
_symmetry_space_group_name_H-M 'I 41/a :2'
_cell_angle_alpha 90
_cell_angle_beta 90
_cell_angle_gamma 90
_cell_formula_units_Z 8
_cell_length_a 8.263(2)
_cell_length_b 8.263(2)
_cell_length_c 34.909(7)
_cod_original_sg_symbol_H-M 'I 41/a'
_cod_original_formula_sum 'C6 H18 As2 Br1 N1'
_cod_database_code 1100455

loop_
_symmetry_equiv_pos_site_id
_symmetry_equiv_pos_as_xyz
1 x,y,z
2 3/4-y,1/4+x,1/4+z
3 1/2-x,-y,1/2+z
4 3/4+y,3/4-x,3/4+z
5 1/2+x,1/2+y,1/2+z
6 1/4-y,3/4+x,3/4+z
7 -x,1/2-y,z
8 1/4+y,1/4-x,1/4+z
9 -x,-y,-z
10 -3/4+y,-1/4-x,-1/4-z
11 -1/2+x,y,-1/2-z
12 -3/4-y,-3/4+x,-3/4-z
13 -1/2-x,-1/2-y,-1/2-z
14 -1/4+y,-3/4-x,-3/4-z
15 x,-1/2+y,-z
16 -1/4-y,-1/4+x,-1/4-z

loop_
_atom_site_label
_atom_site_type_symbol
_atom_site_fract_x
_atom_site_fract_y
_atom_site_fract_z
Br1 Br 0.00000 0.25000 0.32876(3)
As1 As 0.38701(7) -0.10306(7) 0.29980(2)
N1 N 0.50000 -0.25000 0.2755(2)
C1 C 0.5065(7) 0.0297(7) 0.3344(2)
C2 C 0.3039(7) 0.0329(7) 0.2607(2)
C3 C 0.2077(7) -0.1854(8) 0.3284(2)
As1F* As 0.61299(7) -0.39694(7) 0.29980(2)
C1F* C 0.4935(7) -0.5297(7) 0.3344(2)
C2F* C 0.6961(7) -0.5329(7) 0.2607(2)
C3F* C 0.7923(7) -0.3146(8) 0.3284(2)

loop_
_atom_type_symbol
_atom_type_radius_bond
C 0.68
As 1.21
Br 1.21
N 0.68
